data_1558955
loop_
_publ_author_name
'Tinant, Bernard'
'Declercq, Jean-Paul'
'Fredriksen, Siw B.'
'Dale, Johannes'

_publ_section_title
;
 12-Crown-3 Type Li+ Complexes: Structures of
 3,3-Dimethyl-1,5,9-trioxacyclododecane Lithium Perchlorate and
 3-Methoxymethyl-3-methyl-1,5,9-trioxacyclododecane Lithium Perchlorate
 Hemihydrate
;
_journal_name_full 'Acta Chemica Scandinavica'
_journal_page_first 663
_journal_page_last 667
_journal_paper_doi 10.3891/acta.chem.scand.47-0663
_journal_volume 47
_journal_year 1993
_chemical_formula_moiety 'C12 H24 O4, Cl O4, 0.5(H2 O), Li'
_chemical_formula_sum 'C12 H25 Cl Li O8.5'
_chemical_formula_weight 347.71
_chemical_name_common
;
3-Methoxymethyl-3-methyl-1,5,9-trioxacyclododecane Lithium 
Perchlorate Hemihydrate
;
_space_group_IT_number 33
_space_group_name_Hall 'P 2c -2n'
_space_group_name_H-M_alt 'P n a 21'
_symmetry_cell_setting orthorhombic
_symmetry_Int_Tables_number 33
_symmetry_space_group_name_Hall 'P 2c -2n'
_symmetry_space_group_name_H-M 'P n a 21'
_cell_angle_alpha 90.
_cell_angle_beta 90.
_cell_angle_gamma 90.
_cell_formula_units_Z 8
_cell_length_a 26.614(5)
_cell_length_b 14.711(4)
_cell_length_c 9.033(2)
_cell_volume 3536.6(14)
_diffrn_ambient_temperature 293
_diffrn_radiation_probe x-ray
_diffrn_radiation_type MoK\a
_diffrn_radiation_wavelength 0.71069
_exptl_absorpt_coefficient_mu 0.258
_exptl_crystal_density_diffrn 1.31
_exptl_crystal_F_000 1445
_refine_ls_goodness_of_fit_ref 2.07
_refine_ls_number_parameters 412
_refine_ls_number_reflns 1372
_refine_ls_R_factor_gt 0.057
_refine_ls_wR_factor_gt 0.057
_cod_data_source_file Acta-Chem-Scand-1993-47-663-2.cif
_cod_data_source_block 2
_cod_database_code 1558955

loop_
_space_group_symop_id
_space_group_symop_operation_xyz
1 x,y,z
2 -x,-y,1/2+z
3 1/2-x,1/2+y,1/2+z
4 1/2+x,1/2-y,z

loop_
_atom_site_label
_atom_site_type_symbol
_atom_site_thermal_displace_type
_atom_site_fract_x
_atom_site_fract_y
_atom_site_fract_z
_atom_site_occupancy
_atom_site_U_iso_or_equiv
_atom_site_calc_flag
_atom_site_refinement_flags
_atom_site_disorder_assembly
_atom_site_disorder_group
Cl1 Cl Uiso 0.38120(10) 0.9759(2) -0.10360(10) 1.000 0.0640(10) . . . .
Cl2 Cl Uiso 0.11170(10) 0.9542(2) -0.0960(12) 1.000 0.0760(10) . . . .
O1 O Uiso 0.4629(5) 0.7080(8) 0.0645(17) 1.000 0.052(4) . . . .
O5 O Uiso 0.4645(5) 0.7056(10) -0.2496(16) 1.000 0.052(4) . . . .
O9 O Uiso 0.4992(2) 0.8577(5) -0.093(2) 1.000 0.055(2) . . . .
O14 O Uiso 0.3739(2) 0.6954(5) -0.081(2) 1.000 0.073(3) . . . .
C2 C Uiso 0.4685(7) 0.6118(13) 0.048(2) 1.000 0.044(4) . . . .
C3 C Uiso 0.4389(4) 0.5792(7) -0.085(3) 1.000 0.060(3) . . . .
C4 C Uiso 0.4604(8) 0.6088(12) -0.228(2) 1.000 0.063(5) . . . .
C6 C Uiso 0.4963(11) 0.7431(19) -0.353(2) 1.000 0.122(8) . . . .
C7 C Uiso 0.4978(12) 0.8489(16) -0.360(3) 1.000 0.087(7) . . . .
C8 C Uiso 0.5252(7) 0.8826(15) -0.221(3) 1.000 0.078(7) . . . .
C10 C Uiso 0.5261(9) 0.8848(17) 0.039(2) 1.000 0.085(7) . . . .
C11 C Uiso 0.5017(9) 0.8370(14) 0.167(2) 1.000 0.065(5) . . . .
C12 C Uiso 0.5010(5) 0.7350(12) 0.1726(18) 1.000 0.043(4) . . . .
C13 C Uiso 0.3820(4) 0.6028(8) -0.073(4) 1.000 0.081(4) . . . .
C15 C Uiso 0.3215(4) 0.7170(10) -0.071(5) 1.000 0.158(8) . . . .
C16 C Uiso 0.4430(5) 0.4749(7) -0.098(4) 1.000 0.084(3) . . . .
O21 O Uiso 0.2461(7) 1.3321(11) 0.0568(19) 1.000 0.064(4) . . . .
O24 O Uiso 0.1660(2) 1.2717(5) -0.091(3) 1.000 0.080(3) . . . .
O25 O Uiso 0.2482(6) 1.3433(13) -0.2491(18) 1.000 0.079(4) . . . .
O29 O Uiso 0.3195(3) 1.2368(6) -0.084(2) 1.000 0.076(3) . . . .
O17 O Uiso 0.3862(4) 0.8845(7) -0.117(4) 1.000 0.188(5) . . . .
O18 O Uiso 0.3295(3) 0.9984(6) -0.106(3) 1.000 0.108(3) . . . .
O19 O Uiso 0.4101(7) 1.0229(12) -0.008(3) 1.000 0.238(10) . . . .
O20 O Uiso 0.3945(8) 0.988(2) -0.247(2) 1.000 0.233(10) . . . .
C20 C Uiso 0.3465(10) 1.236(2) 0.060(3) 1.000 0.121(9) . . . .
C21 C Uiso 0.3067(10) 1.248(2) 0.174(3) 1.000 0.103(8) . . . .
C22 C Uiso 0.2847(12) 1.343(2) 0.157(3) 1.000 0.124(10) . . . .
C23 C Uiso 0.1495(5) 1.3623(9) -0.077(5) 1.000 0.100(5) . . . .
C24 C Uiso 0.2218(10) 1.4233(13) -0.224(3) 1.000 0.094(8) . . . .
C25 C Uiso 0.1285(5) 1.2106(11) -0.061(5) 1.000 0.330(13) . . . .
C26 C Uiso 0.2855(9) 1.332(2) -0.366(2) 1.000 0.093(8) . . . .
C27 C Uiso 0.3180(11) 1.251(2) -0.351(3) 1.000 0.114(9) . . . .
C28 C Uiso 0.3488(9) 1.2476(18) -0.221(3) 1.000 0.098(7) . . . .
C32 C Uiso 0.2258(10) 1.422(2) 0.051(3) 1.000 0.107(9) . . . .
C33 C Uiso 0.1937(5) 1.4278(8) -0.085(4) 1.000 0.085(4) . . . .
C36 C Uiso 0.1719(7) 1.5268(11) -0.088(5) 1.000 0.176(8) . . . .
O30 O Uiso 0.1041(4) 0.8689(9) -0.066(4) 1.000 0.245(7) . . . .
O37 O Uiso 0.1156(8) 0.9576(14) -0.2579(17) 1.000 0.188(7) . . . .
O38 O Uiso 0.0722(4) 1.0155(8) -0.114(3) 1.000 0.147(5) . . . .
O39 O Uiso 0.1602(4) 0.9832(8) -0.069(3) 1.000 0.176(6) . . . .
O1W O Uiso 0.2379(3) 1.1106(6) -0.100(4) 1.000 0.111(4) . . . .
Li1 Li Uiso 0.4349(5) 0.7820(11) -0.098(5) 1.000 0.049(4) . . . .
Li2 Li Uiso 0.2409(6) 1.2431(13) -0.090(5) 1.000 0.056(4) . . . .

loop_
_atom_type_symbol
_atom_type_description
_atom_type_scat_dispersion_real
_atom_type_scat_dispersion_imag
_atom_type_scat_source
C C 0.0033 0.0016 ' International Tables Vol C Tables 4.2.6.8 and 6.1.1.4'
Cl Cl 0.1484 0.1585 ' International Tables Vol C Tables 4.2.6.8 and 6.1.1.4'
Li Li -0.0003 0.0001 ' International Tables Vol C Tables 4.2.6.8 and 6.1.1.4'
O O 0.0106 0.0060 ' International Tables Vol C Tables 4.2.6.8 and 6.1.1.4'

loop_
_geom_angle_atom_site_label_1
_geom_angle_atom_site_label_2
_geom_angle_atom_site_label_3
_geom_angle
_geom_angle_site_symmetry_1
_geom_angle_site_symmetry_2
_geom_angle_site_symmetry_3
_geom_angle_publ_flag
O17 Cl1 O18 109.0(6) . . . yes
O17 Cl1 O19 120.7(14) . . . yes
O17 Cl1 O20 91.1(19) . . . yes
O18 Cl1 O19 116.4(12) . . . yes
O18 Cl1 O20 102.0(14) . . . yes
O19 Cl1 O20 113.4(15) . . . yes
O30 Cl2 O37 104.6(18) . . . yes
O30 Cl2 O39 114.0(9) . . . yes
O37 Cl2 O38 85.1(15) . . . yes
O37 Cl2 O39 95.7(14) . . . yes
O38 Cl2 O39 121.7(7) . . . yes
O30 Cl2 O38 122.1(7) . . . yes
C2 O1 C12 105.4(13) . . . yes
C4 O5 C6 122.3(17) . . . yes
C8 O9 C10 111.4(13) . . . yes
C13 O14 C15 111.6(9) . . . yes
O1 C2 C3 110.0(14) . . . yes
C2 C3 C13 112.3(19) . . . no
C2 C3 C4 113.5(12) . . . no
C13 C3 C16 107.2(9) . . . no
C2 C3 C16 109.8(18) . . . no
C4 C3 C13 111.8(19) . . . no
C4 C3 C16 101.5(19) . . . no
O5 C4 C3 116.0(14) . . . yes
O5 C6 C7 116(2) . . . yes
C6 C7 C8 108(2) . . . no
O9 C8 C7 110.9(17) . . . yes
O9 C10 C11 107.0(18) . . . yes
C10 C11 C12 120.0(17) . . . no
O1 C12 C11 104.9(14) . . . yes
O14 C13 C3 111.6(9) . . . yes
C22 O21 C32 101.4(19) . . . yes
C23 O24 C25 112.1(12) . . . yes
C24 O25 C26 124(2) . . . yes
C20 O29 C28 118.7(15) . . . yes
O29 C20 C21 105(2) . . . yes
C20 C21 C22 108(2) . . . no
O21 C22 C21 104(2) . . . yes
O24 C23 C33 110.7(11) . . . yes
O25 C24 C33 115.9(18) . . . yes
O25 C26 C27 115(2) . . . yes
C26 C27 C28 116(2) . . . no
O29 C28 C27 113(2) . . . yes
O21 C32 C33 107(2) . . . yes
C32 C33 C36 106(2) . . . no
C24 C33 C32 114.2(17) . . . no
C24 C33 C36 103(2) . . . no
C23 C33 C24 114(3) . . . no
C23 C33 C32 111(3) . . . no
C23 C33 C36 107.6(12) . . . no

loop_
_geom_bond_atom_site_label_1
_geom_bond_atom_site_label_2
_geom_bond_distance
_geom_bond_site_symmetry_1
_geom_bond_site_symmetry_2
_geom_bond_publ_flag
Cl1 O19 1.35(2) . . yes
Cl1 O17 1.357(11) . . yes
Cl1 O18 1.415(8) . . yes
Cl1 O20 1.355(19) . . yes
Cl2 O38 1.395(12) . . yes
Cl2 O30 1.300(16) . . yes
Cl2 O37 1.467(19) . . yes
Cl2 O39 1.381(12) . . yes
O1 C2 1.43(2) . . yes
O1 C12 1.46(2) . . yes
O5 C6 1.38(3) . . yes
O5 C4 1.44(2) . . yes
O9 C8 1.40(3) . . yes
O9 C10 1.45(3) . . yes
O14 C15 1.433(13) . . yes
O14 C13 1.381(14) . . yes
C2 C3 1.52(3) . . no
C3 C13 1.557(15) . . no
C3 C16 1.543(15) . . no
C3 C4 1.48(3) . . no
C6 C7 1.56(4) . . no
C7 C8 1.53(4) . . no
C10 C11 1.50(3) . . no
C11 C12 1.50(3) . . no
O21 C22 1.38(4) . . yes
O21 C32 1.43(3) . . yes
O24 C23 1.409(16) . . yes
O24 C25 1.370(19) . . yes
O25 C24 1.39(3) . . yes
O25 C26 1.46(3) . . yes
O29 C20 1.49(3) . . yes
O29 C28 1.47(3) . . yes
C20 C21 1.49(4) . . no
C21 C22 1.52(4) . . no
C23 C33 1.522(19) . . no
C24 C33 1.46(4) . . no
C26 C27 1.48(4) . . no
C27 C28 1.43(4) . . no
C32 C33 1.50(4) . . no
C33 C36 1.57(2) . . no

loop_
_geom_torsion_atom_site_label_1
_geom_torsion_atom_site_label_2
_geom_torsion_atom_site_label_3
_geom_torsion_atom_site_label_4
_geom_torsion
_geom_torsion_site_symmetry_1
_geom_torsion_site_symmetry_2
_geom_torsion_site_symmetry_3
_geom_torsion_site_symmetry_4
_geom_torsion_publ_flag
C12 O1 C2 C3 -167.7(14) . . . . no
C2 O1 C12 C11 169.3(14) . . . . no
C6 O5 C4 C3 160.3(18) . . . . no
C4 O5 C6 C7 -178.2(19) . . . . no
C10 O9 C8 C7 176.9(17) . . . . no
C8 O9 C10 C11 -167.3(16) . . . . no
C15 O14 C13 C3 180(3) . . . . no
O1 C2 C3 C4 69.9(17) . . . . no
O1 C2 C3 C13 -58.1(19) . . . . no
O1 C2 C3 C16 -177.3(15) . . . . no
C2 C3 C4 O5 -59(2) . . . . no
C13 C3 C4 O5 69(2) . . . . no
C16 C3 C4 O5 -177.1(15) . . . . no
C2 C3 C13 O14 68(3) . . . . no
C4 C3 C13 O14 -62(3) . . . . no
C16 C3 C13 O14 -172(3) . . . . no
O5 C6 C7 C8 72(3) . . . . no
C6 C7 C8 O9 -62(3) . . . . no
O9 C10 C11 C12 61(2) . . . . no
C10 C11 C12 O1 -75(2) . . . . no
C32 O21 C22 C21 178(2) . . . . no
C22 O21 C32 C33 164(2) . . . . no
C25 O24 C23 C33 170(3) . . . . no
C26 O25 C24 C33 -168.2(19) . . . . no
C24 O25 C26 C27 165(2) . . . . no
C28 O29 C20 C21 166.0(19) . . . . no
C20 O29 C28 C27 -178(2) . . . . no
O29 C20 C21 C22 -67(3) . . . . no
C20 C21 C22 O21 89(3) . . . . no
O24 C23 C33 C24 60(4) . . . . no
O24 C23 C33 C32 -71(4) . . . . no
O24 C23 C33 C36 173(3) . . . . no
O25 C24 C33 C23 -67(3) . . . . no
O25 C24 C33 C32 62(3) . . . . no
O25 C24 C33 C36 177(2) . . . . no
O25 C26 C27 C28 -62(3) . . . . no
C26 C27 C28 O29 68(3) . . . . no
O21 C32 C33 C23 63(2) . . . . no
O21 C32 C33 C24 -68(2) . . . . no
O21 C32 C33 C36 179.8(19) . . . . no
